data_1503810
loop_
_publ_author_name
'Cesario, Cara'
'Miller, Marvin J.'

_publ_section_title
;
 Pd(0)/InI-mediated allylic additions to 4-acetoxy-2-azetidinone: new
 route to highly functionalized carbocyclic scaffolds.
;
_journal_issue 6
_journal_name_full 'Organic letters'
_journal_page_first 1293
_journal_page_last 1295
_journal_paper_doi 10.1021/ol9000685
_journal_volume 11
_journal_year 2009
_chemical_compound_source synthesized
_chemical_formula_moiety 'C16 H18 N2 O3'
_chemical_formula_sum 'C16 H18 N2 O3'
_chemical_formula_weight 286.32
_space_group_IT_number 14
_symmetry_cell_setting monoclinic
_symmetry_Int_Tables_number 14
_symmetry_space_group_name_Hall '-P 2ybc'
_symmetry_space_group_name_H-M 'P 1 21/c 1'
_atom_sites_solution_hydrogens geom
_atom_sites_solution_primary direct
_atom_sites_solution_secondary difmap
_audit_creation_method SHELXL-97
_cell_angle_alpha 90.00
_cell_angle_beta 95.032(4)
_cell_angle_gamma 90.00
_cell_formula_units_Z 4
_cell_length_a 27.4692(16)
_cell_length_b 5.0982(3)
_cell_length_c 9.8276(6)
_cell_measurement_reflns_used 7106
_cell_measurement_temperature 100(2)
_cell_measurement_theta_max 30.4484
_cell_measurement_theta_min 2.2329
_cell_volume 1370.99(14)
_computing_cell_refinement 'APEX2/SAINT (Bruker, 2007)'
_computing_data_collection 'APEX2 (Bruker, 2007)'
_computing_data_reduction 'SAINT/XPREP (Bruker, 2007; Sheldrick, 2008)'
_computing_molecular_graphics 'XP (Sheldrick, 2008)'
_computing_publication_material 'XCIF (Sheldrick, 2008)/enCIFer (CCDC, 2005)'
_computing_structure_refinement 'XL (Sheldrick, 2008)'
_computing_structure_solution 'XS (Sheldrick, 2008)'
_diffrn_ambient_temperature 100(2)
_diffrn_detector_area_resol_mean 8.33
_diffrn_measured_fraction_theta_full 0.990
_diffrn_measured_fraction_theta_max 0.990
_diffrn_measurement_device_type 'Bruker X8 Apex II CCD diffractometer'
_diffrn_measurement_method '\f and \w scans'
_diffrn_radiation_monochromator graphite
_diffrn_radiation_probe x-ray
_diffrn_radiation_type MoK\a
_diffrn_radiation_wavelength 0.71073
_diffrn_reflns_av_R_equivalents 0.0429
_diffrn_reflns_av_sigmaI/netI 0.0285
_diffrn_reflns_limit_h_max 39
_diffrn_reflns_limit_h_min -39
_diffrn_reflns_limit_k_max 7
_diffrn_reflns_limit_k_min -7
_diffrn_reflns_limit_l_max 14
_diffrn_reflns_limit_l_min -14
_diffrn_reflns_number 31993
_diffrn_reflns_theta_full 30.76
_diffrn_reflns_theta_max 30.76
_diffrn_reflns_theta_min 2.23
_diffrn_source 'fine-focus sealed tube'
_diffrn_source_type 'Siemens KFFMO2K-90'
_exptl_absorpt_coefficient_mu 0.097
_exptl_absorpt_correction_type none
_exptl_crystal_colour 'clear colorless'
_exptl_crystal_density_diffrn 1.387
_exptl_crystal_density_method 'not measured'
_exptl_crystal_description 'thin plate'
_exptl_crystal_F_000 608
_exptl_crystal_size_max 0.38
_exptl_crystal_size_mid 0.20
_exptl_crystal_size_min 0.03
_refine_diff_density_max 0.522
_refine_diff_density_min -0.227
_refine_diff_density_rms 0.056
_refine_ls_extinction_method none
_refine_ls_goodness_of_fit_ref 1.021
_refine_ls_hydrogen_treatment mixed
_refine_ls_matrix_type full
_refine_ls_number_parameters 196
_refine_ls_number_reflns 4244
_refine_ls_number_restraints 0
_refine_ls_restrained_S_all 1.021
_refine_ls_R_factor_all 0.0601
_refine_ls_R_factor_gt 0.0407
_refine_ls_shift/su_max 0.001
_refine_ls_shift/su_mean 0.000
_refine_ls_structure_factor_coef Fsqd
_refine_ls_weighting_details 'calc w=1/[\s^2^(Fo^2^)+(0.0529P)^2^+0.6461P] where P=(Fo^2^+2Fc^2^)/3'
_refine_ls_weighting_scheme calc
_refine_ls_wR_factor_gt 0.0980
_refine_ls_wR_factor_ref 0.1102
_reflns_number_gt 3278
_reflns_number_total 4244
_reflns_threshold_expression >2sigma(I)
_cod_data_source_file ol9000685_si_002.cif
_cod_data_source_block bcn360_1
_cod_original_sg_symbol_H-M 'P 21/c'
_cod_database_code 1503810

loop_
_symmetry_equiv_pos_as_xyz
'x, y, z'
'-x, y+1/2, -z+1/2'
'-x, -y, -z'
'x, -y-1/2, z-1/2'

loop_
_atom_site_label
_atom_site_type_symbol
_atom_site_fract_x
_atom_site_fract_y
_atom_site_fract_z
_atom_site_U_iso_or_equiv
_atom_site_adp_type
_atom_site_occupancy
_atom_site_symmetry_multiplicity
_atom_site_calc_flag
_atom_site_refinement_flags
N1 N 0.04860(4) 0.39355(19) 0.91026(10) 0.0142(2) Uani 1 1 d .
H1 H 0.0320(6) 0.298(3) 0.9648(16) 0.017 Uiso 1 1 d .
N2 N 0.26004(3) 0.36154(19) 0.78490(10) 0.01250(19) Uani 1 1 d .
O1 O 0.01447(3) 0.81420(17) 0.88845(9) 0.01679(18) Uani 1 1 d .
O2 O 0.24918(3) 0.58609(17) 0.70648(9) 0.01509(17) Uani 1 1 d .
H2A H 0.2663(6) 0.711(3) 0.7482(17) 0.023 Uiso 1 1 d .
O3 O 0.30321(3) -0.01207(16) 0.80667(9) 0.01533(18) Uani 1 1 d .
C1 C 0.04108(4) 0.6362(2) 0.85842(11) 0.0120(2) Uani 1 1 d .
C2 C 0.08542(4) 0.3205(2) 0.81720(11) 0.0125(2) Uani 1 1 d .
H2B H 0.0740 0.1769 0.7529 0.015 Uiso 1 1 calc R
C3 C 0.07800(4) 0.5971(2) 0.75258(11) 0.0123(2) Uani 1 1 d .
H3A H 0.1070 0.7126 0.7649 0.015 Uiso 1 1 calc R
H3B H 0.0636 0.5967 0.6567 0.015 Uiso 1 1 calc R
C4 C 0.13521(4) 0.2638(2) 0.89143(11) 0.0119(2) Uani 1 1 d .
H4 H 0.1317 0.1155 0.9564 0.014 Uiso 1 1 calc R
C5 C 0.15864(4) 0.4929(2) 0.97000(11) 0.0139(2) Uani 1 1 d .
H5 H 0.1412 0.6130 1.0214 0.017 Uiso 1 1 calc R
C6 C 0.20624(4) 0.5068(2) 0.95884(11) 0.0141(2) Uani 1 1 d .
H6 H 0.2272 0.6390 0.9994 0.017 Uiso 1 1 calc R
C7 C 0.22267(4) 0.2848(2) 0.87317(11) 0.0115(2) Uani 1 1 d .
H7 H 0.2359 0.1411 0.9351 0.014 Uiso 1 1 calc R
C8 C 0.17467(4) 0.1915(2) 0.79673(11) 0.0117(2) Uani 1 1 d .
H8A H 0.1688 0.2818 0.7076 0.014 Uiso 1 1 calc R
H8B H 0.1753 -0.0002 0.7809 0.014 Uiso 1 1 calc R
C9 C 0.29738(4) 0.2083(2) 0.75465(11) 0.0116(2) Uani 1 1 d .
C10 C 0.33205(4) 0.3273(2) 0.66050(12) 0.0138(2) Uani 1 1 d .
H10A H 0.3133 0.3790 0.5741 0.017 Uiso 1 1 calc R
H10B H 0.3466 0.4882 0.7034 0.017 Uiso 1 1 calc R
C11 C 0.37252(4) 0.1454(2) 0.62835(11) 0.0133(2) Uani 1 1 d .
C12 C 0.36433(4) -0.0471(2) 0.52896(12) 0.0164(2) Uani 1 1 d .
H12 H 0.3326 -0.0671 0.4835 0.020 Uiso 1 1 calc R
C13 C 0.40178(5) -0.2109(3) 0.49497(13) 0.0207(3) Uani 1 1 d .
H13 H 0.3957 -0.3419 0.4269 0.025 Uiso 1 1 calc R
C14 C 0.44808(5) -0.1818(3) 0.56110(14) 0.0232(3) Uani 1 1 d .
H14 H 0.4740 -0.2919 0.5378 0.028 Uiso 1 1 calc R
C15 C 0.45660(5) 0.0077(3) 0.66104(15) 0.0235(3) Uani 1 1 d .
H15 H 0.4883 0.0264 0.7068 0.028 Uiso 1 1 calc R
C16 C 0.41904(4) 0.1708(3) 0.69490(13) 0.0184(2) Uani 1 1 d .
H16 H 0.4252 0.3003 0.7638 0.022 Uiso 1 1 calc R

loop_
_atom_site_aniso_label
_atom_site_aniso_U_11
_atom_site_aniso_U_22
_atom_site_aniso_U_33
_atom_site_aniso_U_23
_atom_site_aniso_U_13
_atom_site_aniso_U_12
N1 0.0123(4) 0.0115(4) 0.0199(5) 0.0038(4) 0.0078(4) 0.0018(3)
N2 0.0116(4) 0.0100(4) 0.0160(4) 0.0053(3) 0.0022(3) 0.0007(3)
O1 0.0167(4) 0.0127(4) 0.0217(4) 0.0014(3) 0.0063(3) 0.0031(3)
O2 0.0162(4) 0.0103(4) 0.0185(4) 0.0063(3) 0.0001(3) 0.0012(3)
O3 0.0150(4) 0.0112(4) 0.0199(4) 0.0036(3) 0.0024(3) 0.0010(3)
C1 0.0099(5) 0.0119(5) 0.0144(5) 0.0010(4) 0.0019(4) -0.0011(4)
C2 0.0109(5) 0.0102(5) 0.0167(5) 0.0004(4) 0.0044(4) 0.0007(4)
C3 0.0113(5) 0.0114(5) 0.0144(5) 0.0014(4) 0.0029(4) 0.0002(4)
C4 0.0122(5) 0.0110(5) 0.0128(5) 0.0012(4) 0.0032(4) 0.0019(4)
C5 0.0187(5) 0.0127(5) 0.0102(5) -0.0010(4) 0.0018(4) 0.0023(4)
C6 0.0181(5) 0.0123(5) 0.0114(5) -0.0013(4) -0.0009(4) -0.0004(4)
C7 0.0109(5) 0.0111(5) 0.0124(5) 0.0014(4) 0.0011(4) -0.0002(4)
C8 0.0106(5) 0.0112(5) 0.0135(5) -0.0021(4) 0.0021(4) 0.0001(4)
C9 0.0102(5) 0.0114(5) 0.0130(5) -0.0004(4) -0.0008(4) -0.0015(4)
C10 0.0127(5) 0.0124(5) 0.0165(5) 0.0031(4) 0.0026(4) 0.0000(4)
C11 0.0130(5) 0.0130(5) 0.0143(5) 0.0029(4) 0.0032(4) -0.0005(4)
C12 0.0166(5) 0.0163(6) 0.0164(5) 0.0012(4) 0.0014(4) -0.0010(4)
C13 0.0268(6) 0.0154(6) 0.0206(6) -0.0014(5) 0.0070(5) 0.0009(5)
C14 0.0199(6) 0.0199(6) 0.0311(7) 0.0023(5) 0.0101(5) 0.0050(5)
C15 0.0131(5) 0.0249(7) 0.0324(7) 0.0005(5) 0.0011(5) 0.0010(5)
C16 0.0148(5) 0.0178(6) 0.0225(6) -0.0016(4) 0.0009(4) -0.0015(4)

loop_
_atom_type_symbol
_atom_type_description
_atom_type_scat_dispersion_real
_atom_type_scat_dispersion_imag
_atom_type_scat_source
C C 0.0033 0.0016 'International Tables Vol C Tables 4.2.6.8 and 6.1.1.4'
H H 0.0000 0.0000 'International Tables Vol C Tables 4.2.6.8 and 6.1.1.4'
N N 0.0061 0.0033 'International Tables Vol C Tables 4.2.6.8 and 6.1.1.4'
O O 0.0106 0.0060 'International Tables Vol C Tables 4.2.6.8 and 6.1.1.4'

loop_
_geom_angle_atom_site_label_1
_geom_angle_atom_site_label_2
_geom_angle_atom_site_label_3
_geom_angle
C1 N1 C2 95.06(9)
C1 N1 H1 131.9(10)
C2 N1 H1 131.4(10)
C9 N2 O2 118.98(9)
C9 N2 C7 124.61(9)
O2 N2 C7 114.95(9)
N2 O2 H2A 105.0(11)
O1 C1 N1 131.92(11)
O1 C1 C3 135.27(10)
N1 C1 C3 92.81(9)
N1 C2 C4 112.88(9)
N1 C2 C3 87.23(8)
C4 C2 C3 116.70(9)
N1 C2 H2B 112.6
C4 C2 H2B 112.6
C3 C2 H2B 112.6
C1 C3 C2 84.90(8)
C1 C3 H3A 114.5
C2 C3 H3A 114.5
C1 C3 H3B 114.5
C2 C3 H3B 114.5
H3A C3 H3B 111.6
C5 C4 C2 115.01(9)
C5 C4 C8 101.74(9)
C2 C4 C8 114.10(9)
C5 C4 H4 108.5
C2 C4 H4 108.5
C8 C4 H4 108.5
C6 C5 C4 112.24(10)
C6 C5 H5 123.9
C4 C5 H5 123.9
C5 C6 C7 110.68(10)
C5 C6 H6 124.7
C7 C6 H6 124.7
N2 C7 C6 113.17(9)
N2 C7 C8 114.36(9)
C6 C7 C8 102.72(9)
N2 C7 H7 108.8
C6 C7 H7 108.8
C8 C7 H7 108.8
C4 C8 C7 104.54(9)
C4 C8 H8A 110.8
C7 C8 H8A 110.8
C4 C8 H8B 110.8
C7 C8 H8B 110.8
H8A C8 H8B 108.9
O3 C9 N2 120.65(10)
O3 C9 C10 123.42(10)
N2 C9 C10 115.86(10)
C11 C10 C9 113.50(9)
C11 C10 H10A 108.9
C9 C10 H10A 108.9
C11 C10 H10B 108.9
C9 C10 H10B 108.9
H10A C10 H10B 107.7
C12 C11 C16 118.83(11)
C12 C11 C10 120.45(10)
C16 C11 C10 120.70(11)
C13 C12 C11 121.09(11)
C13 C12 H12 119.5
C11 C12 H12 119.5
C14 C13 C12 119.49(12)
C14 C13 H13 120.3
C12 C13 H13 120.3
C15 C14 C13 119.97(12)
C15 C14 H14 120.0
C13 C14 H14 120.0
C14 C15 C16 120.38(12)
C14 C15 H15 119.8
C16 C15 H15 119.8
C15 C16 C11 120.24(12)
C15 C16 H16 119.9
C11 C16 H16 119.9

loop_
_geom_bond_atom_site_label_1
_geom_bond_atom_site_label_2
_geom_bond_distance
N1 C1 1.3468(15)
N1 C2 1.4699(14)
N1 H1 0.880(16)
N2 C9 1.3434(14)
N2 O2 1.3976(12)
N2 C7 1.4544(14)
O1 C1 1.2179(14)
O2 H2A 0.873(18)
O3 C9 1.2387(14)
C1 C3 1.5279(15)
C2 C4 1.5202(15)
C2 C3 1.5526(15)
C2 H2B 1.0000
C3 H3A 0.9900
C3 H3B 0.9900
C4 C5 1.5123(16)
C4 C8 1.5343(15)
C4 H4 1.0000
C5 C6 1.3238(16)
C5 H5 0.9500
C6 C7 1.5037(16)
C6 H6 0.9500
C7 C8 1.5345(15)
C7 H7 1.0000
C8 H8A 0.9900
C8 H8B 0.9900
C9 C10 1.5119(15)
C10 C11 1.5021(16)
C10 H10A 0.9900
C10 H10B 0.9900
C11 C12 1.3893(16)
C11 C16 1.3894(16)
C12 C13 1.3883(17)
C12 H12 0.9500
C13 C14 1.3844(19)
C13 H13 0.9500
C14 C15 1.383(2)
C14 H14 0.9500
C15 C16 1.3881(18)
C15 H15 0.9500
C16 H16 0.9500

loop_
_geom_hbond_atom_site_label_D
_geom_hbond_atom_site_label_H
_geom_hbond_distance_DH
_geom_hbond_distance_HA
_geom_hbond_angle_DHA
_geom_hbond_distance_DA
_geom_hbond_atom_site_label_A
_geom_hbond_site_symmetry_A
_geom_hbond_publ_flag
N1 H1 0.881(16) 2.088(16) 162.37 2.9390(14) O1 3_567 y
N1 H1 0.881(16) 2.611(15) 116.04 3.1006(13) O1 1_545 n
O2 H2A 0.872(16) 1.803(16) 170.63 2.6670(12) O3 1_565 y

loop_
_geom_torsion_atom_site_label_1
_geom_torsion_atom_site_label_2
_geom_torsion_atom_site_label_3
_geom_torsion_atom_site_label_4
_geom_torsion
C2 N1 C1 O1 -179.36(13)
C2 N1 C1 C3 0.42(9)
C1 N1 C2 C4 117.48(10)
C1 N1 C2 C3 -0.42(9)
O1 C1 C3 C2 179.37(14)
N1 C1 C3 C2 -0.40(8)
N1 C2 C3 C1 0.37(8)
C4 C2 C3 C1 -113.93(10)
N1 C2 C4 C5 -61.97(12)
C3 C2 C4 C5 36.86(13)
N1 C2 C4 C8 -179.02(9)
C3 C2 C4 C8 -80.18(12)
C2 C4 C5 C6 -140.12(10)
C8 C4 C5 C6 -16.25(12)
C4 C5 C6 C7 -1.28(13)
C9 N2 C7 C6 143.84(11)
O2 N2 C7 C6 -50.17(12)
C9 N2 C7 C8 -98.99(13)
O2 N2 C7 C8 67.00(12)
C5 C6 C7 N2 142.12(10)
C5 C6 C7 C8 18.31(12)
C5 C4 C8 C7 26.37(11)
C2 C4 C8 C7 150.84(9)
N2 C7 C8 C4 -150.39(9)
C6 C7 C8 C4 -27.37(11)
O2 N2 C9 O3 -168.33(10)
C7 N2 C9 O3 -2.87(17)
O2 N2 C9 C10 14.47(15)
C7 N2 C9 C10 179.93(10)
O3 C9 C10 C11 3.90(16)
N2 C9 C10 C11 -178.99(10)
C9 C10 C11 C12 80.74(13)
C9 C10 C11 C16 -100.86(13)
C16 C11 C12 C13 -0.59(18)
C10 C11 C12 C13 177.84(11)
C11 C12 C13 C14 -0.05(19)
C12 C13 C14 C15 0.6(2)
C13 C14 C15 C16 -0.5(2)
C14 C15 C16 C11 -0.1(2)
C12 C11 C16 C15 0.68(18)
C10 C11 C16 C15 -177.75(11)
